data_4072768
loop_
_publ_author_name
'Walter, Marc D.'
'Berg, David J.'
'Andersen, Richard A.'

_publ_section_title
;
 Coordination of 1,4-Diazabutadiene Ligands to
 Decamethylytterbocene:&#x00A0; Additional Examples of Spin Coupling in
 Ytterbocene Complexes
;
_journal_issue 9
_journal_name_full Organometallics
_journal_page_first 2296
_journal_paper_doi 10.1021/om0610142
_journal_volume 26
_journal_year 2007
_chemical_formula_moiety 'C36 H46 N2 O2 Yb'
_chemical_formula_sum 'C36 H46 N2 O2 Yb'
_chemical_formula_weight 711.79
_chemical_name_systematic
;
 ?
;
_space_group_IT_number 14
_symmetry_cell_setting monoclinic
_symmetry_space_group_name_Hall '-P 2yab'
_symmetry_space_group_name_H-M 'P 1 21/a 1'
_atom_sites_solution_hydrogens geom
_atom_sites_solution_primary direct
_atom_sites_solution_secondary difmap
_audit_creation_method SHELXL-97
_cell_angle_alpha 90.00
_cell_angle_beta 97.9780(10)
_cell_angle_gamma 90.00
_cell_formula_units_Z 4
_cell_length_a 9.9900(9)
_cell_length_b 30.731(3)
_cell_length_c 10.4568(10)
_cell_measurement_reflns_used 2640
_cell_measurement_temperature 144(2)
_cell_measurement_theta_max 23.1
_cell_measurement_theta_min 2.4
_cell_volume 3179.2(5)
_computing_cell_refinement 'Bruker SAINT V.6.40'
_computing_data_collection 'Bruker SMART V.5.0.54D'
_computing_data_reduction 'Bruker SAINT V.6.40'
_computing_structure_refinement 'SHELXL-97 (Sheldrick, 1997)'
_computing_structure_solution 'SHELXS-97 (Sheldrick, 1997)'
_diffrn_ambient_temperature 144(2)
_diffrn_measured_fraction_theta_full 0.964
_diffrn_measured_fraction_theta_max 0.964
_diffrn_measurement_device_type 'Bruker SMART CCD 1k'
_diffrn_measurement_method \w-scan
_diffrn_radiation_monochromator graphite
_diffrn_radiation_source 'fine-focus sealed tube'
_diffrn_radiation_type MoK\a
_diffrn_radiation_wavelength 0.71069
_diffrn_reflns_av_R_equivalents 0.0886
_diffrn_reflns_av_sigmaI/netI 0.1179
_diffrn_reflns_limit_h_max 11
_diffrn_reflns_limit_h_min -7
_diffrn_reflns_limit_k_max 34
_diffrn_reflns_limit_k_min -36
_diffrn_reflns_limit_l_max 12
_diffrn_reflns_limit_l_min -11
_diffrn_reflns_number 14042
_diffrn_reflns_theta_full 24.73
_diffrn_reflns_theta_max 24.73
_diffrn_reflns_theta_min 1.97
_exptl_absorpt_coefficient_mu 2.975
_exptl_absorpt_correction_T_max 0.8903
_exptl_absorpt_correction_T_min 0.6018
_exptl_absorpt_correction_type multi-scan
_exptl_absorpt_process_details 'Blessing, 1995'
_exptl_crystal_colour 'dark green'
_exptl_crystal_density_diffrn 1.487
_exptl_crystal_density_method 'not measured'
_exptl_crystal_description block
_exptl_crystal_F_000 1448
_exptl_crystal_size_max 0.19
_exptl_crystal_size_mid 0.13
_exptl_crystal_size_min 0.04
_refine_diff_density_max 2.121
_refine_diff_density_min -2.269
_refine_diff_density_rms 0.176
_refine_ls_extinction_method none
_refine_ls_goodness_of_fit_ref 0.988
_refine_ls_hydrogen_treatment constr
_refine_ls_matrix_type full
_refine_ls_number_parameters 382
_refine_ls_number_reflns 5234
_refine_ls_number_restraints 0
_refine_ls_restrained_S_all 0.988
_refine_ls_R_factor_all 0.1000
_refine_ls_R_factor_gt 0.0542
_refine_ls_shift/su_max 0.000
_refine_ls_shift/su_mean 0.000
_refine_ls_structure_factor_coef Fsqd
_refine_ls_weighting_details 'calc w=1/[\s^2^(Fo^2^)+(0.0520P)^2^+0.0000P] where P=(Fo^2^+2Fc^2^)/3'
_refine_ls_weighting_scheme calc
_refine_ls_wR_factor_gt 0.1108
_refine_ls_wR_factor_ref 0.1261
_reflns_number_gt 3484
_reflns_number_total 5234
_reflns_threshold_expression >2sigma(I)
_cod_data_source_file om0610142si20061104_080749.cif
_cod_data_source_block ybanisyl
_cod_original_sg_symbol_H-M P21/a
_cod_database_code 4072768

loop_
_symmetry_equiv_pos_as_xyz
'x, y, z'
'-x+1/2, y+1/2, -z'
'-x, -y, -z'
'x-1/2, -y-1/2, z'

loop_
_atom_site_label
_atom_site_type_symbol
_atom_site_fract_x
_atom_site_fract_y
_atom_site_fract_z
_atom_site_U_iso_or_equiv
_atom_site_adp_type
_atom_site_occupancy
_atom_site_symmetry_multiplicity
_atom_site_calc_flag
_atom_site_refinement_flags
C1 C 0.0659(13) 0.0478(4) 0.6174(9) 0.042(3) Uani 1 1 d .
C2 C 0.1927(14) 0.0376(3) 0.5856(12) 0.056(4) Uani 1 1 d .
C3 C 0.2258(10) 0.0666(4) 0.4902(11) 0.036(3) Uani 1 1 d .
C4 C 0.1162(11) 0.0942(3) 0.4633(9) 0.030(3) Uani 1 1 d .
C5 C 0.0182(10) 0.0836(3) 0.5406(9) 0.030(3) Uani 1 1 d .
C6 C 0.3438(10) 0.0904(3) 0.9347(8) 0.026(2) Uani 1 1 d .
C7 C 0.4313(10) 0.0771(3) 0.8490(9) 0.027(2) Uani 1 1 d .
C8 C 0.4824(9) 0.1146(3) 0.7964(8) 0.026(2) Uani 1 1 d .
C9 C 0.4256(10) 0.1508(3) 0.8475(8) 0.024(2) Uani 1 1 d .
C10 C 0.3391(9) 0.1356(3) 0.9349(8) 0.024(2) Uani 1 1 d .
C11 C -0.017(2) 0.0187(5) 0.6946(11) 0.129(9) Uani 1 1 d .
H11A H -0.0621 -0.0038 0.6379 0.193 Uiso 1 1 calc R
H11B H -0.0844 0.0362 0.7307 0.193 Uiso 1 1 calc R
H11C H 0.0434 0.0049 0.7651 0.193 Uiso 1 1 calc R
C12 C 0.2696(19) -0.0046(4) 0.6250(17) 0.156(10) Uani 1 1 d .
H12A H 0.2776 -0.0083 0.7188 0.234 Uiso 1 1 calc R
H12B H 0.3601 -0.0031 0.5990 0.234 Uiso 1 1 calc R
H12C H 0.2204 -0.0294 0.5822 0.234 Uiso 1 1 calc R
C13 C 0.3430(13) 0.0626(5) 0.4157(14) 0.094(6) Uani 1 1 d .
H13A H 0.3342 0.0356 0.3650 0.141 Uiso 1 1 calc R
H13B H 0.4274 0.0619 0.4758 0.141 Uiso 1 1 calc R
H13C H 0.3440 0.0875 0.3575 0.141 Uiso 1 1 calc R
C14 C 0.0933(14) 0.1279(4) 0.3558(10) 0.070(5) Uani 1 1 d .
H14A H 0.1797 0.1349 0.3262 0.105 Uiso 1 1 calc R
H14B H 0.0548 0.1543 0.3883 0.105 Uiso 1 1 calc R
H14C H 0.0307 0.1161 0.2835 0.105 Uiso 1 1 calc R
C15 C -0.1185(12) 0.1049(4) 0.5335(13) 0.079(5) Uani 1 1 d .
H15A H -0.1728 0.0977 0.4508 0.119 Uiso 1 1 calc R
H15B H -0.1073 0.1365 0.5409 0.119 Uiso 1 1 calc R
H15C H -0.1644 0.0942 0.6044 0.119 Uiso 1 1 calc R
C16 C 0.4627(10) 0.1978(3) 0.8292(9) 0.030(3) Uani 1 1 d .
H16A H 0.5222 0.2079 0.9058 0.045 Uiso 1 1 calc R
H16B H 0.3804 0.2155 0.8168 0.045 Uiso 1 1 calc R
H16C H 0.5095 0.2003 0.7532 0.045 Uiso 1 1 calc R
C17 C 0.6007(10) 0.1135(4) 0.7157(9) 0.040(3) Uani 1 1 d .
H17A H 0.6245 0.1433 0.6942 0.060 Uiso 1 1 calc R
H17B H 0.5735 0.0971 0.6360 0.060 Uiso 1 1 calc R
H17C H 0.6791 0.0994 0.7658 0.060 Uiso 1 1 calc R
C18 C 0.4929(11) 0.0324(3) 0.8430(11) 0.046(3) Uani 1 1 d .
H18A H 0.5173 0.0275 0.7566 0.069 Uiso 1 1 calc R
H18B H 0.4273 0.0104 0.8614 0.069 Uiso 1 1 calc R
H18C H 0.5741 0.0303 0.9072 0.069 Uiso 1 1 calc R
C19 C 0.2836(11) 0.0602(3) 1.0282(9) 0.043(3) Uani 1 1 d .
H19A H 0.3541 0.0518 1.0986 0.065 Uiso 1 1 calc R
H19B H 0.2473 0.0341 0.9820 0.065 Uiso 1 1 calc R
H19C H 0.2107 0.0753 1.0639 0.065 Uiso 1 1 calc R
C20 C 0.2698(10) 0.1653(3) 1.0219(8) 0.033(3) Uani 1 1 d .
H20A H 0.1975 0.1492 1.0556 0.049 Uiso 1 1 calc R
H20B H 0.2312 0.1904 0.9723 0.049 Uiso 1 1 calc R
H20C H 0.3359 0.1753 1.0940 0.049 Uiso 1 1 calc R
C21 C 0.5236(12) 0.2624(3) 0.1583(9) 0.045(3) Uani 1 1 d .
H21A H 0.4294 0.2634 0.1170 0.067 Uiso 1 1 calc R
H21B H 0.5837 0.2623 0.0918 0.067 Uiso 1 1 calc R
H21C H 0.5430 0.2880 0.2138 0.067 Uiso 1 1 calc R
C22 C 0.4617(9) 0.2180(3) 0.3279(8) 0.022(2) Uani 1 1 d .
C23 C 0.4829(10) 0.1800(3) 0.4000(9) 0.033(3) Uani 1 1 d .
H23 H 0.5532 0.1606 0.3852 0.040 Uiso 1 1 calc R
C24 C 0.4025(10) 0.1705(3) 0.4923(9) 0.029(2) Uani 1 1 d .
H24 H 0.4198 0.1447 0.5418 0.035 Uiso 1 1 calc R
C25 C 0.2967(9) 0.1973(3) 0.5161(8) 0.018(2) Uani 1 1 d .
C26 C 0.2800(9) 0.2357(3) 0.4471(9) 0.029(2) Uani 1 1 d .
H26 H 0.2120 0.2556 0.4646 0.034 Uiso 1 1 calc R
C27 C 0.3612(10) 0.2461(3) 0.3514(9) 0.032(3) Uani 1 1 d .
H27 H 0.3464 0.2723 0.3035 0.038 Uiso 1 1 calc R
C28 C 0.1149(10) 0.2069(3) 0.6383(9) 0.033(3) Uani 1 1 d .
H28 H 0.1009 0.2351 0.6020 0.039 Uiso 1 1 calc R
C29 C 0.0316(10) 0.1918(3) 0.7237(9) 0.028(2) Uani 1 1 d .
H29 H -0.0386 0.2101 0.7455 0.033 Uiso 1 1 calc R
C30 C -0.0372(9) 0.1391(3) 0.8662(8) 0.021(2) Uani 1 1 d .
C31 C -0.0245(10) 0.0957(3) 0.9070(9) 0.030(2) Uani 1 1 d .
H31 H 0.0396 0.0774 0.8742 0.036 Uiso 1 1 calc R
C32 C -0.1030(10) 0.0788(3) 0.9936(10) 0.034(3) Uani 1 1 d .
H32 H -0.0921 0.0492 1.0195 0.040 Uiso 1 1 calc R
C33 C -0.1963(9) 0.1040(3) 1.0427(9) 0.024(2) Uani 1 1 d .
C34 C -0.2088(10) 0.1466(3) 1.0058(9) 0.029(2) Uani 1 1 d .
H34 H -0.2724 0.1645 1.0407 0.035 Uiso 1 1 calc R
C35 C -0.1311(9) 0.1647(3) 0.9186(8) 0.024(2) Uani 1 1 d .
H35 H -0.1421 0.1944 0.8947 0.028 Uiso 1 1 calc R
C36 C -0.3684(10) 0.1094(3) 1.1788(9) 0.038(3) Uani 1 1 d .
H36A H -0.3244 0.1348 1.2228 0.057 Uiso 1 1 calc R
H36B H -0.4104 0.0918 1.2407 0.057 Uiso 1 1 calc R
H36C H -0.4379 0.1190 1.1091 0.057 Uiso 1 1 calc R
N1 N 0.2149(7) 0.1821(2) 0.6062(7) 0.0223(18) Uani 1 1 d .
N2 N 0.0474(7) 0.1521(2) 0.7764(7) 0.0198(17) Uani 1 1 d .
O1 O 0.5450(7) 0.2240(2) 0.2342(6) 0.0316(17) Uani 1 1 d .
O2 O -0.2709(6) 0.0840(2) 1.1264(6) 0.0342(18) Uani 1 1 d .
Yb1 Yb 0.22258(4) 0.113257(12) 0.70201(4) 0.01722(14) Uani 1 1 d .

loop_
_atom_site_aniso_label
_atom_site_aniso_U_11
_atom_site_aniso_U_22
_atom_site_aniso_U_33
_atom_site_aniso_U_23
_atom_site_aniso_U_13
_atom_site_aniso_U_12
C1 0.074(10) 0.044(7) 0.007(5) -0.002(5) -0.001(6) -0.036(7)
C2 0.081(11) 0.018(6) 0.056(9) -0.028(6) -0.038(8) 0.014(6)
C3 0.019(6) 0.047(7) 0.039(7) -0.029(6) -0.010(5) 0.006(5)
C4 0.033(7) 0.035(6) 0.020(6) -0.003(5) 0.001(5) -0.008(5)
C5 0.018(6) 0.049(7) 0.022(6) -0.007(5) -0.004(5) 0.000(5)
C6 0.034(7) 0.028(6) 0.016(5) -0.003(4) 0.000(5) 0.003(5)
C7 0.030(6) 0.026(6) 0.023(6) -0.002(5) -0.004(5) 0.010(5)
C8 0.017(5) 0.038(6) 0.021(5) -0.002(5) -0.002(4) 0.005(5)
C9 0.027(6) 0.029(6) 0.014(5) -0.007(4) -0.002(4) 0.002(4)
C10 0.019(6) 0.038(6) 0.011(5) -0.006(4) -0.011(4) -0.008(5)
C11 0.25(2) 0.113(13) 0.019(7) 0.002(8) 0.001(10) -0.152(15)
C12 0.21(2) 0.023(8) 0.179(18) -0.049(10) -0.160(16) 0.039(10)
C13 0.042(9) 0.137(14) 0.107(12) -0.110(11) 0.026(8) -0.015(9)
C14 0.111(12) 0.060(9) 0.027(7) 0.013(6) -0.038(7) -0.037(8)
C15 0.030(8) 0.135(14) 0.069(9) -0.061(9) -0.009(7) 0.004(8)
C16 0.034(7) 0.027(6) 0.027(6) 0.000(4) -0.002(5) -0.011(5)
C17 0.031(6) 0.061(7) 0.029(6) -0.017(6) 0.012(5) -0.006(6)
C18 0.034(7) 0.039(7) 0.062(8) -0.005(6) -0.003(6) 0.012(5)
C19 0.052(8) 0.046(7) 0.029(6) 0.019(5) -0.006(6) -0.010(6)
C20 0.025(6) 0.053(7) 0.020(5) -0.017(5) 0.003(4) 0.003(5)
C21 0.060(9) 0.054(8) 0.022(6) 0.009(5) 0.013(6) -0.012(6)
C22 0.027(6) 0.022(5) 0.016(5) -0.004(4) 0.003(4) -0.011(4)
C23 0.033(7) 0.038(7) 0.031(6) -0.004(5) 0.018(5) 0.002(5)
C24 0.037(7) 0.021(6) 0.030(6) 0.012(4) 0.010(5) -0.001(5)
C25 0.022(6) 0.017(5) 0.016(5) 0.001(4) 0.006(4) -0.001(4)
C26 0.019(6) 0.033(6) 0.032(6) -0.002(5) -0.002(5) 0.006(4)
C27 0.038(7) 0.026(6) 0.034(6) 0.011(5) 0.018(5) -0.005(5)
C28 0.034(7) 0.035(6) 0.030(6) 0.004(5) 0.010(5) 0.007(5)
C29 0.029(6) 0.033(6) 0.025(6) 0.000(5) 0.013(5) 0.006(5)
C30 0.015(5) 0.032(6) 0.016(5) -0.002(4) -0.001(4) -0.003(4)
C31 0.022(6) 0.037(6) 0.033(6) 0.011(5) 0.012(5) 0.007(5)
C32 0.034(7) 0.020(6) 0.051(7) 0.007(5) 0.019(5) 0.009(5)
C33 0.015(5) 0.036(7) 0.021(5) -0.006(4) 0.000(4) 0.001(4)
C34 0.027(6) 0.032(6) 0.031(6) -0.011(5) 0.015(5) -0.002(4)
C35 0.022(6) 0.019(5) 0.031(6) 0.001(4) 0.005(4) 0.004(4)
C36 0.027(6) 0.064(8) 0.025(6) 0.010(6) 0.011(5) 0.006(6)
N1 0.017(5) 0.027(5) 0.023(4) 0.000(4) 0.005(4) 0.003(3)
N2 0.014(4) 0.025(5) 0.021(4) 0.000(3) 0.004(3) 0.003(3)
O1 0.037(4) 0.036(4) 0.023(4) 0.003(3) 0.011(3) -0.013(3)
O2 0.025(4) 0.048(5) 0.034(4) 0.007(3) 0.022(3) 0.004(3)
Yb1 0.0184(2) 0.0193(2) 0.0144(2) -0.0006(2) 0.00382(14) 0.0011(2)

loop_
_atom_type_symbol
_atom_type_description
_atom_type_scat_dispersion_real
_atom_type_scat_dispersion_imag
_atom_type_scat_source
C C 0.0033 0.0016 'International Tables Vol C Tables 4.2.6.8 and 6.1.1.4'
H H 0.0000 0.0000 'International Tables Vol C Tables 4.2.6.8 and 6.1.1.4'
N N 0.0061 0.0033 'International Tables Vol C Tables 4.2.6.8 and 6.1.1.4'
O O 0.0106 0.0060 'International Tables Vol C Tables 4.2.6.8 and 6.1.1.4'
Yb Yb -0.3850 5.5486 'International Tables Vol C Tables 4.2.6.8 and 6.1.1.4'

loop_
_geom_angle_atom_site_label_1
_geom_angle_atom_site_label_2
_geom_angle_atom_site_label_3
_geom_angle
C2 C1 C5 106.8(10)
C2 C1 C11 124.9(14)
C5 C1 C11 126.7(14)
C2 C1 Yb1 74.5(6)
C5 C1 Yb1 74.5(6)
C11 C1 Yb1 127.8(7)
C1 C2 C3 109.7(10)
C1 C2 C12 124.6(15)
C3 C2 C12 124.5(15)
C1 C2 Yb1 74.7(6)
C3 C2 Yb1 75.2(6)
C12 C2 Yb1 127.2(8)
C4 C3 C2 105.9(10)
C4 C3 C13 126.8(12)
C2 C3 C13 126.2(12)
C4 C3 Yb1 74.7(6)
C2 C3 Yb1 73.7(6)
C13 C3 Yb1 125.6(7)
C3 C4 C5 109.8(9)
C3 C4 C14 126.9(11)
C5 C4 C14 122.9(10)
C3 C4 Yb1 74.9(6)
C5 C4 Yb1 74.1(5)
C14 C4 Yb1 123.2(7)
C4 C5 C1 107.8(10)
C4 C5 C15 125.1(10)
C1 C5 C15 126.9(11)
C4 C5 Yb1 75.2(6)
C1 C5 Yb1 74.5(6)
C15 C5 Yb1 120.0(7)
C10 C6 C7 108.5(9)
C10 C6 C19 126.1(9)
C7 C6 C19 124.6(9)
C10 C6 Yb1 74.1(5)
C7 C6 Yb1 74.7(5)
C19 C6 Yb1 125.1(6)
C6 C7 C8 107.8(8)
C6 C7 C18 126.0(9)
C8 C7 C18 123.9(10)
C6 C7 Yb1 74.8(6)
C8 C7 Yb1 74.3(5)
C18 C7 Yb1 130.4(7)
C9 C8 C7 108.5(8)
C9 C8 C17 127.7(9)
C7 C8 C17 122.9(9)
C9 C8 Yb1 74.0(5)
C7 C8 Yb1 75.0(5)
C17 C8 Yb1 125.5(6)
C8 C9 C10 107.5(8)
C8 C9 C16 126.7(9)
C10 C9 C16 125.3(8)
C8 C9 Yb1 75.5(5)
C10 C9 Yb1 74.8(5)
C16 C9 Yb1 122.0(6)
C6 C10 C9 107.7(9)
C6 C10 C20 128.1(9)
C9 C10 C20 123.8(9)
C6 C10 Yb1 75.5(5)
C9 C10 Yb1 73.9(5)
C20 C10 Yb1 121.9(6)
C1 C11 H11A 109.5
C1 C11 H11B 109.5
H11A C11 H11B 109.5
C1 C11 H11C 109.5
H11A C11 H11C 109.5
H11B C11 H11C 109.5
C2 C12 H12A 109.5
C2 C12 H12B 109.5
H12A C12 H12B 109.5
C2 C12 H12C 109.5
H12A C12 H12C 109.5
H12B C12 H12C 109.5
C3 C13 H13A 109.5
C3 C13 H13B 109.5
H13A C13 H13B 109.5
C3 C13 H13C 109.5
H13A C13 H13C 109.5
H13B C13 H13C 109.5
C4 C14 H14A 109.5
C4 C14 H14B 109.5
H14A C14 H14B 109.5
C4 C14 H14C 109.5
H14A C14 H14C 109.5
H14B C14 H14C 109.5
C5 C15 H15A 109.5
C5 C15 H15B 109.5
H15A C15 H15B 109.5
C5 C15 H15C 109.5
H15A C15 H15C 109.5
H15B C15 H15C 109.5
C9 C16 H16A 109.5
C9 C16 H16B 109.5
H16A C16 H16B 109.5
C9 C16 H16C 109.5
H16A C16 H16C 109.5
H16B C16 H16C 109.5
C8 C17 H17A 109.5
C8 C17 H17B 109.5
H17A C17 H17B 109.5
C8 C17 H17C 109.5
H17A C17 H17C 109.5
H17B C17 H17C 109.5
C7 C18 H18A 109.5
C7 C18 H18B 109.5
H18A C18 H18B 109.5
C7 C18 H18C 109.5
H18A C18 H18C 109.5
H18B C18 H18C 109.5
C6 C19 H19A 109.5
C6 C19 H19B 109.5
H19A C19 H19B 109.5
C6 C19 H19C 109.5
H19A C19 H19C 109.5
H19B C19 H19C 109.5
C10 C20 H20A 109.5
C10 C20 H20B 109.5
H20A C20 H20B 109.5
C10 C20 H20C 109.5
H20A C20 H20C 109.5
H20B C20 H20C 109.5
O1 C21 H21A 109.5
O1 C21 H21B 109.5
H21A C21 H21B 109.5
O1 C21 H21C 109.5
H21A C21 H21C 109.5
H21B C21 H21C 109.5
C27 C22 O1 124.8(8)
C27 C22 C23 119.5(9)
O1 C22 C23 115.7(8)
C24 C23 C22 120.1(9)
C24 C23 H23 120.0
C22 C23 H23 120.0
C23 C24 C25 122.4(9)
C23 C24 H24 118.8
C25 C24 H24 118.8
C26 C25 C24 116.9(8)
C26 C25 N1 126.4(8)
C24 C25 N1 116.8(8)
C25 C26 C27 121.7(9)
C25 C26 H26 119.2
C27 C26 H26 119.2
C22 C27 C26 119.5(9)
C22 C27 H27 120.3
C26 C27 H27 120.3
N1 C28 C29 120.6(9)
C29 C28 Yb1 76.9(6)
N1 C28 H28 119.7
C29 C28 H28 119.7
Yb1 C28 H28 163.4
N2 C29 C28 121.6(9)
C28 C29 Yb1 77.4(6)
N2 C29 H29 119.2
C28 C29 H29 119.2
Yb1 C29 H29 163.4
C35 C30 C31 117.1(8)
C35 C30 N2 127.0(9)
C31 C30 N2 115.9(8)
C32 C31 C30 121.5(9)
C32 C31 H31 119.2
C30 C31 H31 119.2
C33 C32 C31 120.9(9)
C33 C32 H32 119.6
C31 C32 H32 119.6
C32 C33 C34 118.6(9)
C32 C33 O2 116.4(8)
C34 C33 O2 125.1(8)
C33 C34 C35 121.9(9)
C33 C34 H34 119.0
C35 C34 H34 119.0
C30 C35 C34 120.0(9)
C30 C35 H35 120.0
C34 C35 H35 120.0
O2 C36 H36A 109.5
O2 C36 H36B 109.5
H36A C36 H36B 109.5
O2 C36 H36C 109.5
H36A C36 H36C 109.5
H36B C36 H36C 109.5
C28 N1 C25 120.1(8)
C28 N1 Yb1 113.0(6)
C25 N1 Yb1 126.8(6)
C29 N2 C30 119.1(7)
C29 N2 Yb1 112.3(6)
C30 N2 Yb1 128.6(6)
C22 O1 C21 116.5(8)
C33 O2 C36 117.6(7)
N1 Yb1 N2 72.5(2)
N1 Yb1 C2 127.5(3)
N2 Yb1 C2 124.4(4)
N1 Yb1 C1 124.5(3)
N2 Yb1 C1 93.7(4)
C2 Yb1 C1 30.7(4)
N1 Yb1 C5 93.6(3)
N2 Yb1 C5 80.8(3)
C2 Yb1 C5 50.6(3)
C1 Yb1 C5 31.0(3)
N1 Yb1 C9 80.0(3)
N2 Yb1 C9 97.8(3)
C2 Yb1 C9 133.4(3)
C1 Yb1 C9 155.2(3)
C5 Yb1 C9 173.6(3)
N1 Yb1 C4 79.1(3)
N2 Yb1 C4 101.9(3)
C2 Yb1 C4 50.2(3)
C1 Yb1 C4 50.8(3)
C5 Yb1 C4 30.6(3)
C9 Yb1 C4 145.3(3)
N1 Yb1 C10 98.2(3)
N2 Yb1 C10 79.3(3)
C2 Yb1 C10 131.8(3)
C1 Yb1 C10 132.6(3)
C5 Yb1 C10 152.6(3)
C9 Yb1 C10 31.3(3)
C4 Yb1 C10 176.5(3)
N1 Yb1 C3 97.8(3)
N2 Yb1 C3 130.7(3)
C2 Yb1 C3 31.1(4)
C1 Yb1 C3 51.6(3)
C5 Yb1 C3 51.0(3)
C9 Yb1 C3 128.7(3)
C4 Yb1 C3 30.3(3)
C10 Yb1 C3 149.3(3)
N1 Yb1 C8 96.8(3)
N2 Yb1 C8 127.5(3)
C2 Yb1 C8 103.3(4)
C1 Yb1 C8 130.2(4)
C5 Yb1 C8 151.7(3)
C9 Yb1 C8 30.6(3)
C4 Yb1 C8 127.0(3)
C10 Yb1 C8 50.8(3)
C3 Yb1 C8 101.3(3)
N1 Yb1 C7 127.1(3)
N2 Yb1 C7 125.8(3)
C2 Yb1 C7 85.9(3)
C1 Yb1 C7 105.0(3)
C5 Yb1 C7 134.8(3)
C9 Yb1 C7 50.8(3)
C4 Yb1 C7 129.4(3)
C10 Yb1 C7 50.6(3)
C3 Yb1 C7 99.1(3)
C8 Yb1 C7 30.7(3)
N1 Yb1 C6 127.9(3)
N2 Yb1 C6 95.6(3)
C2 Yb1 C6 101.5(3)
C1 Yb1 C6 106.3(3)
C5 Yb1 C6 135.4(3)
C9 Yb1 C6 50.9(3)
C4 Yb1 C6 151.6(3)
C10 Yb1 C6 30.4(3)
C3 Yb1 C6 124.6(3)
C8 Yb1 C6 50.5(3)
C7 Yb1 C6 30.5(3)

loop_
_geom_bond_atom_site_label_1
_geom_bond_atom_site_label_2
_geom_bond_distance
C1 C2 1.390(17)
C1 C5 1.404(14)
C1 C11 1.523(15)
C1 Yb1 2.625(10)
C2 C3 1.412(16)
C2 C12 1.534(15)
C2 Yb1 2.622(10)
C3 C4 1.382(14)
C3 C13 1.499(15)
C3 Yb1 2.642(10)
C4 C5 1.392(14)
C4 C14 1.522(14)
C4 Yb1 2.640(9)
C5 C15 1.507(14)
C5 Yb1 2.625(9)
C6 C10 1.390(12)
C6 C7 1.397(13)
C6 C19 1.532(13)
C6 Yb1 2.657(9)
C7 C8 1.402(13)
C7 C18 1.511(12)
C7 Yb1 2.656(9)
C8 C9 1.390(12)
C8 C17 1.544(13)
C8 Yb1 2.646(9)
C9 C10 1.421(13)
C9 C16 1.507(12)
C9 Yb1 2.628(9)
C10 C20 1.521(12)
C10 Yb1 2.640(8)
C11 H11A 0.9800
C11 H11B 0.9800
C11 H11C 0.9800
C12 H12A 0.9800
C12 H12B 0.9800
C12 H12C 0.9800
C13 H13A 0.9800
C13 H13B 0.9800
C13 H13C 0.9800
C14 H14A 0.9800
C14 H14B 0.9800
C14 H14C 0.9800
C15 H15A 0.9800
C15 H15B 0.9800
C15 H15C 0.9800
C16 H16A 0.9800
C16 H16B 0.9800
C16 H16C 0.9800
C17 H17A 0.9800
C17 H17B 0.9800
C17 H17C 0.9800
C18 H18A 0.9800
C18 H18B 0.9800
C18 H18C 0.9800
C19 H19A 0.9800
C19 H19B 0.9800
C19 H19C 0.9800
C20 H20A 0.9800
C20 H20B 0.9800
C20 H20C 0.9800
C21 O1 1.422(11)
C21 H21A 0.9800
C21 H21B 0.9800
C21 H21C 0.9800
C22 C27 1.370(13)
C22 O1 1.384(10)
C22 C23 1.390(12)
C23 C24 1.370(12)
C23 H23 0.9500
C24 C25 1.388(12)
C24 H24 0.9500
C25 C26 1.381(12)
C25 N1 1.410(11)
C26 C27 1.411(13)
C26 H26 0.9500
C27 H27 0.9500
C28 N1 1.335(11)
C28 C29 1.382(13)
C28 Yb1 3.111(10)
C28 H28 0.9500
C29 N2 1.339(11)
C29 Yb1 3.105(10)
C29 H29 0.9500
C30 C35 1.392(12)
C30 C31 1.402(12)
C30 N2 1.406(11)
C31 C32 1.379(13)
C31 H31 0.9500
C32 C33 1.366(12)
C32 H32 0.9500
C33 C34 1.367(12)
C33 O2 1.371(11)
C34 C35 1.392(12)
C34 H34 0.9500
C35 H35 0.9500
C36 O2 1.417(11)
C36 H36A 0.9800
C36 H36B 0.9800
C36 H36C 0.9800
N1 Yb1 2.337(7)
N2 Yb1 2.339(7)

loop_
_geom_torsion_atom_site_label_1
_geom_torsion_atom_site_label_2
_geom_torsion_atom_site_label_3
_geom_torsion_atom_site_label_4
_geom_torsion
C5 C1 C2 C3 0.4(12)
C11 C1 C2 C3 166.6(9)
Yb1 C1 C2 C3 -67.8(7)
C5 C1 C2 C12 -166.9(10)
C11 C1 C2 C12 -0.7(17)
Yb1 C1 C2 C12 125.0(11)
C5 C1 C2 Yb1 68.1(7)
C11 C1 C2 Yb1 -125.7(10)
C1 C2 C3 C4 -0.9(12)
C12 C2 C3 C4 166.4(10)
Yb1 C2 C3 C4 -68.3(7)
C1 C2 C3 C13 -170.1(10)
C12 C2 C3 C13 -2.8(17)
Yb1 C2 C3 C13 122.5(10)
C1 C2 C3 Yb1 67.5(7)
C12 C2 C3 Yb1 -125.3(11)
C2 C3 C4 C5 1.1(12)
C13 C3 C4 C5 170.2(10)
Yb1 C3 C4 C5 -66.5(7)
C2 C3 C4 C14 -172.0(10)
C13 C3 C4 C14 -2.9(17)
Yb1 C3 C4 C14 120.4(10)
C2 C3 C4 Yb1 67.6(7)
C13 C3 C4 Yb1 -123.3(11)
C3 C4 C5 C1 -0.9(12)
C14 C4 C5 C1 172.5(9)
Yb1 C4 C5 C1 -67.9(7)
C3 C4 C5 C15 -176.5(10)
C14 C4 C5 C15 -3.0(16)
Yb1 C4 C5 C15 116.5(10)
C3 C4 C5 Yb1 67.0(7)
C14 C4 C5 Yb1 -119.5(9)
C2 C1 C5 C4 0.3(11)
C11 C1 C5 C4 -165.5(10)
Yb1 C1 C5 C4 68.5(7)
C2 C1 C5 C15 175.8(10)
C11 C1 C5 C15 9.9(17)
Yb1 C1 C5 C15 -116.1(10)
C2 C1 C5 Yb1 -68.2(7)
C11 C1 C5 Yb1 126.0(11)
C10 C6 C7 C8 0.6(11)
C19 C6 C7 C8 -170.0(8)
Yb1 C6 C7 C8 67.6(7)
C10 C6 C7 C18 163.8(9)
C19 C6 C7 C18 -6.8(16)
Yb1 C6 C7 C18 -129.2(10)
C10 C6 C7 Yb1 -67.0(7)
C19 C6 C7 Yb1 122.4(9)
C6 C7 C8 C9 -0.9(10)
C18 C7 C8 C9 -164.5(9)
Yb1 C7 C8 C9 67.0(6)
C6 C7 C8 C17 169.2(8)
C18 C7 C8 C17 5.6(14)
Yb1 C7 C8 C17 -122.9(8)
C6 C7 C8 Yb1 -67.9(7)
C18 C7 C8 Yb1 128.5(9)
C7 C8 C9 C10 0.9(10)
C17 C8 C9 C10 -168.6(8)
Yb1 C8 C9 C10 68.6(6)
C7 C8 C9 C16 172.9(9)
C17 C8 C9 C16 3.4(15)
Yb1 C8 C9 C16 -119.4(9)
C7 C8 C9 Yb1 -67.7(6)
C17 C8 C9 Yb1 122.8(9)
C7 C6 C10 C9 0.0(11)
C19 C6 C10 C9 170.4(9)
Yb1 C6 C10 C9 -67.4(6)
C7 C6 C10 C20 -173.2(8)
C19 C6 C10 C20 -2.8(16)
Yb1 C6 C10 C20 119.4(9)
C7 C6 C10 Yb1 67.4(7)
C19 C6 C10 Yb1 -122.2(10)
C8 C9 C10 C6 -0.5(10)
C16 C9 C10 C6 -172.7(8)
Yb1 C9 C10 C6 68.5(6)
C8 C9 C10 C20 173.0(8)
C16 C9 C10 C20 0.9(14)
Yb1 C9 C10 C20 -118.0(8)
C8 C9 C10 Yb1 -69.0(6)
C16 C9 C10 Yb1 118.8(9)
C27 C22 C23 C24 0.9(15)
O1 C22 C23 C24 -177.9(8)
C22 C23 C24 C25 1.3(15)
C23 C24 C25 C26 -3.6(15)
C23 C24 C25 N1 175.0(9)
C24 C25 C26 C27 3.7(14)
N1 C25 C26 C27 -174.7(9)
O1 C22 C27 C26 177.9(8)
C23 C22 C27 C26 -0.8(15)
C25 C26 C27 C22 -1.7(15)
N1 C28 C29 N2 -0.4(15)
Yb1 C28 C29 N2 1.2(8)
N1 C28 C29 Yb1 -1.6(8)
C35 C30 C31 C32 1.0(14)
N2 C30 C31 C32 -179.2(9)
C30 C31 C32 C33 0.1(16)
C31 C32 C33 C34 -1.1(16)
C31 C32 C33 O2 178.9(9)
C32 C33 C34 C35 1.1(14)
O2 C33 C34 C35 -178.9(9)
C31 C30 C35 C34 -1.0(13)
N2 C30 C35 C34 179.2(8)
C33 C34 C35 C30 -0.1(14)
C29 C28 N1 C25 178.1(9)
Yb1 C28 N1 C25 175.9(11)
C29 C28 N1 Yb1 2.2(12)
C26 C25 N1 C28 -4.5(14)
C24 C25 N1 C28 177.0(9)
C26 C25 N1 Yb1 170.8(7)
C24 C25 N1 Yb1 -7.7(12)
C28 C29 N2 C30 177.7(9)
Yb1 C29 N2 C30 179.4(10)
C28 C29 N2 Yb1 -1.7(12)
C35 C30 N2 C29 -6.6(14)
C31 C30 N2 C29 173.5(8)
C35 C30 N2 Yb1 172.7(7)
C31 C30 N2 Yb1 -7.2(11)
C27 C22 O1 C21 0.4(13)
C23 C22 O1 C21 179.2(8)
C32 C33 O2 C36 180.0(9)
C34 C33 O2 C36 0.0(13)
C28 N1 Yb1 N2 -2.2(6)
C25 N1 Yb1 N2 -177.7(8)
C28 N1 Yb1 C2 118.1(7)
C25 N1 Yb1 C2 -57.5(9)
C28 N1 Yb1 C1 80.0(7)
C25 N1 Yb1 C1 -95.5(8)
C28 N1 Yb1 C5 77.0(7)
C25 N1 Yb1 C5 -98.5(7)
C28 N1 Yb1 C9 -103.8(7)
C25 N1 Yb1 C9 80.7(7)
C28 N1 Yb1 C4 104.1(7)
C25 N1 Yb1 C4 -71.4(7)
C28 N1 Yb1 C10 -78.2(7)
C25 N1 Yb1 C10 106.3(7)
C28 N1 Yb1 C3 128.1(7)
C25 N1 Yb1 C3 -47.4(7)
C28 N1 Yb1 C8 -129.4(7)
C25 N1 Yb1 C8 55.0(7)
C28 N1 Yb1 C7 -124.2(7)
C25 N1 Yb1 C7 60.3(8)
C28 N1 Yb1 C6 -85.5(7)
C25 N1 Yb1 C6 99.0(7)
C29 N2 Yb1 N1 2.0(6)
C30 N2 Yb1 N1 -177.3(8)
C29 N2 Yb1 C2 -121.9(7)
C30 N2 Yb1 C2 58.8(8)
C29 N2 Yb1 C1 -123.1(6)
C30 N2 Yb1 C1 57.6(7)
C29 N2 Yb1 C5 -94.8(6)
C30 N2 Yb1 C5 85.9(7)
C29 N2 Yb1 C9 78.9(6)
C30 N2 Yb1 C9 -100.4(7)
C29 N2 Yb1 C4 -72.4(6)
C30 N2 Yb1 C4 108.3(7)
C29 N2 Yb1 C10 104.3(6)
C30 N2 Yb1 C10 -75.1(7)
C29 N2 Yb1 C3 -83.2(7)
C30 N2 Yb1 C3 97.5(8)
C29 N2 Yb1 C8 87.0(7)
C30 N2 Yb1 C8 -92.3(8)
C29 N2 Yb1 C7 125.5(6)
C30 N2 Yb1 C7 -53.9(8)
C29 N2 Yb1 C6 130.1(6)
C30 N2 Yb1 C6 -49.3(7)
C1 C2 Yb1 N1 -96.1(8)
C3 C2 Yb1 N1 19.6(9)
C12 C2 Yb1 N1 141.9(15)
C1 C2 Yb1 N2 -2.3(9)
C3 C2 Yb1 N2 113.3(7)
C12 C2 Yb1 N2 -124.4(15)
C3 C2 Yb1 C1 115.6(9)
C12 C2 Yb1 C1 -122.1(19)
C1 C2 Yb1 C5 -38.0(6)
C3 C2 Yb1 C5 77.7(7)
C12 C2 Yb1 C5 -160.0(18)
C1 C2 Yb1 C9 148.7(6)
C3 C2 Yb1 C9 -95.7(7)
C12 C2 Yb1 C9 26.6(18)
C1 C2 Yb1 C4 -78.1(7)
C3 C2 Yb1 C4 37.5(6)
C12 C2 Yb1 C4 159.8(18)
C1 C2 Yb1 C10 105.8(7)
C3 C2 Yb1 C10 -138.6(6)
C12 C2 Yb1 C10 -16.3(18)
C1 C2 Yb1 C3 -115.6(9)
C12 C2 Yb1 C3 122.3(19)
C1 C2 Yb1 C8 154.4(7)
C3 C2 Yb1 C8 -89.9(7)
C12 C2 Yb1 C8 32.4(17)
C1 C2 Yb1 C7 129.0(7)
C3 C2 Yb1 C7 -115.3(7)
C12 C2 Yb1 C7 7.0(16)
C1 C2 Yb1 C6 102.7(7)
C3 C2 Yb1 C6 -141.7(7)
C12 C2 Yb1 C6 -19.4(16)
C2 C1 Yb1 N1 106.9(8)
C5 C1 Yb1 N1 -5.9(8)
C11 C1 Yb1 N1 -130.7(13)
C2 C1 Yb1 N2 178.1(7)
C5 C1 Yb1 N2 65.3(6)
C11 C1 Yb1 N2 -59.5(14)
C5 C1 Yb1 C2 -112.8(9)
C11 C1 Yb1 C2 122.4(17)
C2 C1 Yb1 C5 112.8(9)
C11 C1 Yb1 C5 -124.8(17)
C2 C1 Yb1 C9 -64.2(10)
C5 C1 Yb1 C9 -177.0(6)
C11 C1 Yb1 C9 58.2(18)
C2 C1 Yb1 C4 75.7(7)
C5 C1 Yb1 C4 -37.0(6)
C11 C1 Yb1 C4 -161.8(16)
C2 C1 Yb1 C10 -103.0(7)
C5 C1 Yb1 C10 144.2(6)
C11 C1 Yb1 C10 19.4(16)
C2 C1 Yb1 C3 36.5(6)
C5 C1 Yb1 C3 -76.3(6)
C11 C1 Yb1 C3 159.0(16)
C2 C1 Yb1 C8 -33.4(8)
C5 C1 Yb1 C8 -146.1(6)
C11 C1 Yb1 C8 89.1(15)
C2 C1 Yb1 C7 -53.3(7)
C5 C1 Yb1 C7 -166.1(6)
C11 C1 Yb1 C7 69.1(14)
C2 C1 Yb1 C6 -85.0(7)
C5 C1 Yb1 C6 162.2(6)
C11 C1 Yb1 C6 37.4(15)
C4 C5 Yb1 N1 61.5(6)
C1 C5 Yb1 N1 175.1(7)
C15 C5 Yb1 N1 -60.9(9)
C4 C5 Yb1 N2 133.1(6)
C1 C5 Yb1 N2 -113.3(7)
C15 C5 Yb1 N2 10.7(9)
C4 C5 Yb1 C2 -76.1(7)
C1 C5 Yb1 C2 37.6(7)
C15 C5 Yb1 C2 161.5(11)
C4 C5 Yb1 C1 -113.7(9)
C15 C5 Yb1 C1 124.0(13)
C1 C5 Yb1 C4 113.7(9)
C15 C5 Yb1 C4 -122.4(12)
C4 C5 Yb1 C10 177.1(6)
C1 C5 Yb1 C10 -69.2(10)
C15 C5 Yb1 C10 54.7(13)
C4 C5 Yb1 C3 -35.6(6)
C1 C5 Yb1 C3 78.0(7)
C15 C5 Yb1 C3 -158.0(11)
C4 C5 Yb1 C8 -50.0(10)
C1 C5 Yb1 C8 63.7(10)
C15 C5 Yb1 C8 -172.3(9)
C4 C5 Yb1 C7 -94.6(7)
C1 C5 Yb1 C7 19.1(9)
C15 C5 Yb1 C7 143.1(9)
C4 C5 Yb1 C6 -138.3(6)
C1 C5 Yb1 C6 -24.6(8)
C15 C5 Yb1 C6 99.3(10)
C8 C9 Yb1 N1 -122.2(6)
C10 C9 Yb1 N1 124.7(6)
C16 C9 Yb1 N1 2.2(7)
C8 C9 Yb1 N2 167.2(6)
C10 C9 Yb1 N2 54.1(6)
C16 C9 Yb1 N2 -68.3(7)
C8 C9 Yb1 C2 11.0(8)
C10 C9 Yb1 C2 -102.1(7)
C16 C9 Yb1 C2 135.5(8)
C8 C9 Yb1 C1 50.3(11)
C10 C9 Yb1 C1 -62.8(10)
C16 C9 Yb1 C1 174.8(8)
C8 C9 Yb1 C4 -68.4(8)
C10 C9 Yb1 C4 178.5(6)
C16 C9 Yb1 C4 56.0(10)
C8 C9 Yb1 C10 113.1(8)
C16 C9 Yb1 C10 -122.5(10)
C8 C9 Yb1 C3 -30.2(7)
C10 C9 Yb1 C3 -143.3(6)
C16 C9 Yb1 C3 94.2(8)
C10 C9 Yb1 C8 -113.1(8)
C16 C9 Yb1 C8 124.4(10)
C8 C9 Yb1 C7 36.7(5)
C10 C9 Yb1 C7 -76.4(6)
C16 C9 Yb1 C7 161.2(9)
C8 C9 Yb1 C6 76.4(6)
C10 C9 Yb1 C6 -36.7(5)
C16 C9 Yb1 C6 -159.2(9)
C3 C4 Yb1 N1 127.0(7)
C5 C4 Yb1 N1 -116.8(6)
C14 C4 Yb1 N1 2.5(9)
C3 C4 Yb1 N2 -163.7(7)
C5 C4 Yb1 N2 -47.5(6)
C14 C4 Yb1 N2 71.7(10)
C3 C4 Yb1 C2 -38.6(7)
C5 C4 Yb1 C2 77.7(7)
C14 C4 Yb1 C2 -163.1(12)
C3 C4 Yb1 C1 -78.7(7)
C5 C4 Yb1 C1 37.5(6)
C14 C4 Yb1 C1 156.7(12)
C3 C4 Yb1 C5 -116.2(9)
C14 C4 Yb1 C5 119.2(12)
C3 C4 Yb1 C9 73.0(9)
C5 C4 Yb1 C9 -170.8(6)
C14 C4 Yb1 C9 -51.5(12)
C5 C4 Yb1 C3 116.2(9)
C14 C4 Yb1 C3 -124.5(13)
C3 C4 Yb1 C8 36.7(8)
C5 C4 Yb1 C8 152.9(6)
C14 C4 Yb1 C8 -87.8(10)
C3 C4 Yb1 C7 -2.5(8)
C5 C4 Yb1 C7 113.7(6)
C14 C4 Yb1 C7 -127.1(9)
C3 C4 Yb1 C6 -36.9(11)
C5 C4 Yb1 C6 79.3(9)
C14 C4 Yb1 C6 -161.5(9)
C6 C10 Yb1 N1 -168.6(6)
C9 C10 Yb1 N1 -54.9(6)
C20 C10 Yb1 N1 65.2(8)
C6 C10 Yb1 N2 121.1(6)
C9 C10 Yb1 N2 -125.2(6)
C20 C10 Yb1 N2 -5.1(7)
C6 C10 Yb1 C2 -5.9(9)
C9 C10 Yb1 C2 107.8(7)
C20 C10 Yb1 C2 -132.1(8)
C6 C10 Yb1 C1 35.9(8)
C9 C10 Yb1 C1 149.6(6)
C20 C10 Yb1 C1 -90.2(9)
C6 C10 Yb1 C5 76.8(9)
C9 C10 Yb1 C5 -169.5(6)
C20 C10 Yb1 C5 -49.4(12)
C6 C10 Yb1 C9 -113.7(9)
C20 C10 Yb1 C9 120.1(11)
C6 C10 Yb1 C3 -47.9(10)
C9 C10 Yb1 C3 65.8(9)
C20 C10 Yb1 C3 -174.1(7)
C6 C10 Yb1 C8 -76.6(6)
C9 C10 Yb1 C8 37.1(5)
C20 C10 Yb1 C8 157.3(9)
C6 C10 Yb1 C7 -36.6(6)
C9 C10 Yb1 C7 77.1(6)
C20 C10 Yb1 C7 -162.8(9)
C9 C10 Yb1 C6 113.7(9)
C20 C10 Yb1 C6 -126.2(11)
C4 C3 Yb1 N1 -52.3(7)
C2 C3 Yb1 N1 -164.4(7)
C13 C3 Yb1 N1 72.3(12)
C4 C3 Yb1 N2 21.2(9)
C2 C3 Yb1 N2 -90.9(8)
C13 C3 Yb1 N2 145.9(10)
C4 C3 Yb1 C2 112.1(10)
C13 C3 Yb1 C2 -123.2(15)
C4 C3 Yb1 C1 76.1(7)
C2 C3 Yb1 C1 -36.0(7)
C13 C3 Yb1 C1 -159.2(14)
C4 C3 Yb1 C5 36.0(6)
C2 C3 Yb1 C5 -76.1(7)
C13 C3 Yb1 C5 160.7(13)
C4 C3 Yb1 C9 -135.8(6)
C2 C3 Yb1 C9 112.1(7)
C13 C3 Yb1 C9 -11.1(13)
C2 C3 Yb1 C4 -112.1(10)
C13 C3 Yb1 C4 124.7(15)
C4 C3 Yb1 C10 -173.1(6)
C2 C3 Yb1 C10 74.7(9)
C13 C3 Yb1 C10 -48.5(15)
C4 C3 Yb1 C8 -150.9(6)
C2 C3 Yb1 C8 97.0(7)
C13 C3 Yb1 C8 -26.2(12)
C4 C3 Yb1 C7 178.0(7)
C2 C3 Yb1 C7 65.9(7)
C13 C3 Yb1 C7 -57.3(12)
C4 C3 Yb1 C6 159.7(6)
C2 C3 Yb1 C6 47.6(8)
C13 C3 Yb1 C6 -75.6(12)
C9 C8 Yb1 N1 57.1(6)
C7 C8 Yb1 N1 171.8(5)
C17 C8 Yb1 N1 -68.2(8)
C9 C8 Yb1 N2 -16.0(7)
C7 C8 Yb1 N2 98.7(6)
C17 C8 Yb1 N2 -141.3(7)
C9 C8 Yb1 C2 -171.8(6)
C7 C8 Yb1 C2 -57.1(6)
C17 C8 Yb1 C2 63.0(9)
C9 C8 Yb1 C1 -155.0(5)
C7 C8 Yb1 C1 -40.3(7)
C17 C8 Yb1 C1 79.7(9)
C9 C8 Yb1 C5 167.7(6)
C7 C8 Yb1 C5 -77.6(8)
C17 C8 Yb1 C5 42.5(12)
C7 C8 Yb1 C9 114.7(8)
C17 C8 Yb1 C9 -125.2(11)
C9 C8 Yb1 C4 138.5(5)
C7 C8 Yb1 C4 -106.8(6)
C17 C8 Yb1 C4 13.2(10)
C9 C8 Yb1 C10 -38.1(5)
C7 C8 Yb1 C10 76.6(6)
C17 C8 Yb1 C10 -163.3(10)
C9 C8 Yb1 C3 156.4(6)
C7 C8 Yb1 C3 -88.9(6)
C17 C8 Yb1 C3 31.2(9)
C9 C8 Yb1 C7 -114.7(8)
C17 C8 Yb1 C7 120.1(11)
C9 C8 Yb1 C6 -77.7(6)
C7 C8 Yb1 C6 37.0(5)
C17 C8 Yb1 C6 157.0(10)
C6 C7 Yb1 N1 103.6(6)
C8 C7 Yb1 N1 -10.3(7)
C18 C7 Yb1 N1 -131.7(9)
C6 C7 Yb1 N2 9.1(7)
C8 C7 Yb1 N2 -104.8(6)
C18 C7 Yb1 N2 133.7(9)
C6 C7 Yb1 C2 -121.1(7)
C8 C7 Yb1 C2 125.0(7)
C18 C7 Yb1 C2 3.5(10)
C6 C7 Yb1 C1 -96.8(6)
C8 C7 Yb1 C1 149.3(6)
C18 C7 Yb1 C1 27.8(10)
C6 C7 Yb1 C5 -106.9(6)
C8 C7 Yb1 C5 139.2(5)
C18 C7 Yb1 C5 17.7(12)
C6 C7 Yb1 C9 77.3(6)
C8 C7 Yb1 C9 -36.6(5)
C18 C7 Yb1 C9 -158.1(11)
C6 C7 Yb1 C4 -148.0(6)
C8 C7 Yb1 C4 98.1(6)
C18 C7 Yb1 C4 -23.4(11)
C6 C7 Yb1 C10 36.5(5)
C8 C7 Yb1 C10 -77.4(6)
C18 C7 Yb1 C10 161.1(11)
C6 C7 Yb1 C3 -149.3(6)
C8 C7 Yb1 C3 96.8(6)
C18 C7 Yb1 C3 -24.7(10)
C6 C7 Yb1 C8 113.9(8)
C18 C7 Yb1 C8 -121.5(12)
C8 C7 Yb1 C6 -113.9(8)
C18 C7 Yb1 C6 124.6(12)
C10 C6 Yb1 N1 14.4(7)
C7 C6 Yb1 N1 -100.5(6)
C19 C6 Yb1 N1 137.6(8)
C10 C6 Yb1 N2 -57.7(6)
C7 C6 Yb1 N2 -172.6(6)
C19 C6 Yb1 N2 65.5(8)
C10 C6 Yb1 C2 175.5(7)
C7 C6 Yb1 C2 60.6(7)
C19 C6 Yb1 C2 -61.2(9)
C10 C6 Yb1 C1 -153.2(6)
C7 C6 Yb1 C1 91.9(6)
C19 C6 Yb1 C1 -29.9(9)
C10 C6 Yb1 C5 -140.3(6)
C7 C6 Yb1 C5 104.9(6)
C19 C6 Yb1 C5 -17.0(10)
C10 C6 Yb1 C9 37.8(6)
C7 C6 Yb1 C9 -77.0(6)
C19 C6 Yb1 C9 161.1(10)
C10 C6 Yb1 C4 174.2(6)
C7 C6 Yb1 C4 59.3(10)
C19 C6 Yb1 C4 -62.5(11)
C7 C6 Yb1 C10 -114.9(9)
C19 C6 Yb1 C10 123.3(11)
C10 C6 Yb1 C3 152.6(6)
C7 C6 Yb1 C3 37.7(7)
C19 C6 Yb1 C3 -84.2(9)
C10 C6 Yb1 C8 77.7(6)
C7 C6 Yb1 C8 -37.2(5)
C19 C6 Yb1 C8 -159.1(10)
C10 C6 Yb1 C7 114.9(9)
C19 C6 Yb1 C7 -121.9(11)
